data_7055814
loop_
_publ_author_name
'Xu, Zhen'
'Yang, Hongwei'
'Cheng, Guangbin'

_publ_section_title
;
 Studies on the synthesis and properties of polynitro compounds based on
 esteryl backbones
;
_journal_issue 12
_journal_name_full 'New J. Chem.'
_journal_page_first 9936
_journal_paper_doi 10.1039/C6NJ02198K
_journal_volume 40
_journal_year 2016
_chemical_formula_moiety 'C12 H5 N9 O22'
_chemical_formula_sum 'C12 H5 N9 O22'
_chemical_formula_weight 627.25
_chemical_name_systematic
; 
 ? 
;
_space_group_IT_number 14
_symmetry_cell_setting monoclinic
_symmetry_space_group_name_Hall '-P 2ybc'
_symmetry_space_group_name_H-M 'P 1 21/c 1'
_atom_sites_solution_hydrogens geom
_atom_sites_solution_primary direct
_atom_sites_solution_secondary difmap
_audit_block_doi 10.5517/cc1kl1mt
_audit_creation_method SHELXL-97
_audit_update_record
;
2016-01-14 deposited with the CCDC.
2016-10-04 downloaded from the CCDC.
;
_cell_angle_alpha 90.00
_cell_angle_beta 103.879(2)
_cell_angle_gamma 90.00
_cell_formula_units_Z 4
_cell_length_a 13.8583(10)
_cell_length_b 16.6279(13)
_cell_length_c 10.0771(6)
_cell_measurement_reflns_used 3239
_cell_measurement_temperature 173(2)
_cell_measurement_theta_max 25.08
_cell_measurement_theta_min 3.22
_cell_volume 2254.3(3)
_computing_structure_refinement 'SHELXL-97 (Sheldrick, 2008)'
_computing_structure_solution 'SHELXS-97 (Sheldrick, 2008)'
_diffrn_ambient_temperature 173(2)
_diffrn_measured_fraction_theta_full 0.981
_diffrn_measured_fraction_theta_max 0.981
_diffrn_measurement_device_type 'PHOTON100 CMOS detector'
_diffrn_measurement_method 'omega scan'
_diffrn_radiation_monochromator 'TRIUMPH curved crystal monochromator'
_diffrn_radiation_source 'fine-focus sealed tube'
_diffrn_radiation_type MoK\a
_diffrn_radiation_wavelength 0.71073
_diffrn_reflns_av_R_equivalents 0.0541
_diffrn_reflns_av_sigmaI/netI 0.0461
_diffrn_reflns_limit_h_max 16
_diffrn_reflns_limit_h_min -16
_diffrn_reflns_limit_k_max 19
_diffrn_reflns_limit_k_min -19
_diffrn_reflns_limit_l_max 12
_diffrn_reflns_limit_l_min -12
_diffrn_reflns_number 15134
_diffrn_reflns_theta_full 25.39
_diffrn_reflns_theta_max 25.39
_diffrn_reflns_theta_min 3.03
_exptl_absorpt_coefficient_mu 0.183
_exptl_absorpt_correction_T_max 0.7452
_exptl_absorpt_correction_T_min 0.6774
_exptl_absorpt_correction_type multi-scan
_exptl_absorpt_process_details 'SADABS (Bruker, 2013)'
_exptl_crystal_density_diffrn 1.848
_exptl_crystal_density_method 'not measured'
_exptl_crystal_description block
_exptl_crystal_F_000 1264
_exptl_crystal_size_max 0.28
_exptl_crystal_size_mid 0.22
_exptl_crystal_size_min 0.15
_refine_diff_density_max 0.206
_refine_diff_density_min -0.247
_refine_diff_density_rms 0.051
_refine_ls_extinction_method none
_refine_ls_goodness_of_fit_ref 1.041
_refine_ls_hydrogen_treatment constr
_refine_ls_matrix_type full
_refine_ls_number_parameters 388
_refine_ls_number_reflns 4063
_refine_ls_number_restraints 0
_refine_ls_restrained_S_all 1.041
_refine_ls_R_factor_all 0.0816
_refine_ls_R_factor_gt 0.0398
_refine_ls_shift/su_max 0.001
_refine_ls_shift/su_mean 0.000
_refine_ls_structure_factor_coef Fsqd
_refine_ls_weighting_details 'calc w=1/[\s^2^(Fo^2^)+(0.0352P)^2^+0.0000P] where P=(Fo^2^+2Fc^2^)/3'
_refine_ls_weighting_scheme calc
_refine_ls_wR_factor_gt 0.0724
_refine_ls_wR_factor_ref 0.0847
_reflns_number_gt 2661
_reflns_number_total 4063
_reflns_threshold_expression >2sigma(I)
_cod_data_source_file c6nj02198k2.cif
_cod_data_source_block 1
_cod_depositor_comments
;
The following automatic conversions were performed:

'_symmetry_cell_setting' value 'Monoclinic' changed to 'monoclinic'
according to
/usr/data/users/saulius/crontab/automatic-downloads/rss-feeds/RSC/lib/dictionaries/cif_core.dic
dictionary named 'cif_core.dic' version 2.4.2 from 2011-04-26.

Automatic conversion script
Id: cif_fix_values 4268 2015-11-12 08:31:59Z antanas 

 Adding full bibliography for 7055812--7055815.cif.
;
_cod_original_sg_symbol_Hall '-P 2ybc  '
_cod_original_sg_symbol_H-M 'P2(1)/c  '
_cod_database_code 7055814

loop_
_symmetry_equiv_pos_as_xyz
'x, y, z'
'-x, y+1/2, -z+1/2'
'-x, -y, -z'
'x, -y-1/2, z-1/2'

loop_
_atom_site_label
_atom_site_type_symbol
_atom_site_fract_x
_atom_site_fract_y
_atom_site_fract_z
_atom_site_U_iso_or_equiv
_atom_site_adp_type
_atom_site_occupancy
_atom_site_symmetry_multiplicity
_atom_site_calc_flag
_atom_site_refinement_flags
C1 C 0.50357(16) 0.26221(11) 0.2418(2) 0.0183(5) Uani 1 1 d .
C2 C 0.57291(15) 0.30356(12) 0.3406(2) 0.0180(5) Uani 1 1 d .
C3 C 0.56614(15) 0.38697(12) 0.3374(2) 0.0197(5) Uani 1 1 d .
C4 C 0.49545(16) 0.42817(12) 0.2412(2) 0.0220(5) Uani 1 1 d .
H4 H 0.4924 0.4852 0.2417 0.026 Uiso 1 1 calc R
C5 C 0.42949(15) 0.38368(13) 0.1444(2) 0.0209(5) Uani 1 1 d .
C6 C 0.43123(15) 0.30005(12) 0.1410(2) 0.0181(5) Uani 1 1 d .
C7 C 0.64973(16) 0.26059(12) 0.4498(2) 0.0199(5) Uani 1 1 d .
C8 C 0.78842(16) 0.17674(13) 0.4855(2) 0.0250(5) Uani 1 1 d .
H8A H 0.7571 0.1381 0.5370 0.030 Uiso 1 1 calc R
H8B H 0.8324 0.2129 0.5514 0.030 Uiso 1 1 calc R
C9 C 0.84706(15) 0.13265(12) 0.3993(2) 0.0198(5) Uani 1 1 d .
C10 C 0.35923(15) 0.25224(12) 0.0329(2) 0.0202(5) Uani 1 1 d .
C11 C 0.22748(16) 0.16142(12) -0.0027(2) 0.0229(5) Uani 1 1 d .
H11A H 0.2649 0.1171 -0.0327 0.027 Uiso 1 1 calc R
H11B H 0.1904 0.1910 -0.0844 0.027 Uiso 1 1 calc R
C12 C 0.15718(16) 0.12908(12) 0.0784(2) 0.0206(5) Uani 1 1 d .
N1 N 0.50522(13) 0.17326(10) 0.2458(2) 0.0250(4) Uani 1 1 d .
N2 N 0.87501(13) 0.18686(11) 0.29363(19) 0.0262(4) Uani 1 1 d .
N3 N 0.94444(14) 0.10136(11) 0.48902(19) 0.0266(4) Uani 1 1 d .
N4 N 0.79084(15) 0.06083(12) 0.32483(19) 0.0276(5) Uani 1 1 d .
N5 N 0.64025(14) 0.43476(11) 0.43534(17) 0.0246(4) Uani 1 1 d .
N6 N 0.35234(15) 0.42770(12) 0.04571(18) 0.0285(5) Uani 1 1 d .
N7 N 0.06830(14) 0.08937(11) -0.01781(19) 0.0281(5) Uani 1 1 d .
N8 N 0.11847(14) 0.19684(12) 0.1527(2) 0.0286(5) Uani 1 1 d .
N9 N 0.20348(15) 0.06547(11) 0.18339(18) 0.0248(4) Uani 1 1 d .
O1 O 0.48417(12) 0.13775(9) 0.13651(17) 0.0354(4) Uani 1 1 d .
O2 O 0.52671(12) 0.14153(9) 0.35834(17) 0.0346(4) Uani 1 1 d .
O3 O 0.71377(10) 0.22243(8) 0.39184(13) 0.0228(4) Uani 1 1 d .
O4 O 0.65236(11) 0.26165(9) 0.56878(14) 0.0278(4) Uani 1 1 d .
O5 O 0.86795(13) 0.15933(10) 0.17997(16) 0.0397(4) Uani 1 1 d .
O6 O 0.90372(12) 0.25331(10) 0.33461(17) 0.0411(4) Uani 1 1 d .
O7 O 1.01303(12) 0.09386(10) 0.43523(17) 0.0393(4) Uani 1 1 d .
O8 O 0.94186(13) 0.08584(10) 0.60517(17) 0.0425(5) Uani 1 1 d .
O9 O 0.83298(14) -0.00287(10) 0.33549(19) 0.0489(5) Uani 1 1 d .
O10 O 0.70611(13) 0.07459(11) 0.26233(18) 0.0465(5) Uani 1 1 d .
O11 O 0.72647(12) 0.41155(10) 0.45868(17) 0.0380(4) Uani 1 1 d .
O12 O 0.61099(12) 0.49471(9) 0.48283(15) 0.0337(4) Uani 1 1 d .
O13 O 0.27320(12) 0.39257(10) 0.00122(16) 0.0389(4) Uani 1 1 d .
O14 O 0.37076(14) 0.49581(10) 0.01658(17) 0.0490(5) Uani 1 1 d .
O15 O 0.29380(10) 0.21453(8) 0.08914(13) 0.0213(3) Uani 1 1 d .
O16 O 0.36217(11) 0.24825(9) -0.08429(15) 0.0308(4) Uani 1 1 d .
O17 O -0.01227(12) 0.09981(11) 0.00276(18) 0.0464(5) Uani 1 1 d .
O18 O 0.09063(13) 0.04809(11) -0.10500(17) 0.0464(5) Uani 1 1 d .
O19 O 0.12817(12) 0.19016(10) 0.27452(17) 0.0393(4) Uani 1 1 d .
O20 O 0.08200(13) 0.25252(10) 0.07944(18) 0.0453(5) Uani 1 1 d .
O21 O 0.14698(13) 0.01954(10) 0.21833(16) 0.0439(5) Uani 1 1 d .
O22 O 0.29347(12) 0.06731(10) 0.22171(16) 0.0335(4) Uani 1 1 d .

loop_
_atom_site_aniso_label
_atom_site_aniso_U_11
_atom_site_aniso_U_22
_atom_site_aniso_U_33
_atom_site_aniso_U_23
_atom_site_aniso_U_13
_atom_site_aniso_U_12
C1 0.0202(11) 0.0115(11) 0.0265(11) -0.0005(9) 0.0122(10) 0.0011(10)
C2 0.0160(12) 0.0187(12) 0.0214(11) 0.0021(9) 0.0083(10) 0.0017(9)
C3 0.0225(13) 0.0149(11) 0.0215(11) -0.0024(9) 0.0049(10) -0.0020(10)
C4 0.0277(12) 0.0133(11) 0.0245(12) 0.0017(9) 0.0051(10) 0.0037(10)
C5 0.0219(13) 0.0197(12) 0.0206(11) 0.0001(9) 0.0043(10) 0.0020(10)
C6 0.0176(12) 0.0176(12) 0.0228(11) -0.0001(9) 0.0118(10) -0.0015(9)
C7 0.0215(12) 0.0130(12) 0.0274(13) 0.0000(9) 0.0101(10) -0.0007(9)
C8 0.0270(13) 0.0265(13) 0.0199(11) 0.0017(9) 0.0023(10) 0.0112(10)
C9 0.0201(12) 0.0170(12) 0.0222(11) 0.0031(9) 0.0047(10) 0.0035(9)
C10 0.0188(12) 0.0188(12) 0.0248(12) -0.0025(9) 0.0085(10) -0.0007(10)
C11 0.0234(13) 0.0245(13) 0.0209(11) -0.0023(9) 0.0054(10) -0.0065(10)
C12 0.0220(13) 0.0175(12) 0.0217(11) -0.0016(9) 0.0041(10) -0.0020(9)
N1 0.0179(10) 0.0149(10) 0.0437(13) -0.0009(10) 0.0103(9) 0.0011(9)
N2 0.0212(11) 0.0254(11) 0.0316(12) 0.0068(9) 0.0054(9) 0.0049(9)
N3 0.0246(12) 0.0214(11) 0.0321(12) 0.0042(9) 0.0037(9) 0.0045(9)
N4 0.0291(13) 0.0268(12) 0.0294(11) -0.0045(9) 0.0117(10) -0.0013(9)
N5 0.0282(12) 0.0191(11) 0.0229(10) 0.0053(8) -0.0010(9) -0.0033(9)
N6 0.0354(13) 0.0246(12) 0.0212(10) -0.0026(8) -0.0018(9) 0.0073(10)
N7 0.0261(12) 0.0281(12) 0.0290(11) 0.0022(9) 0.0045(9) -0.0100(9)
N8 0.0224(11) 0.0294(12) 0.0360(12) -0.0029(9) 0.0105(9) -0.0050(9)
N9 0.0328(13) 0.0202(11) 0.0214(10) -0.0005(8) 0.0065(9) -0.0029(9)
O1 0.0321(10) 0.0208(9) 0.0520(11) -0.0148(8) 0.0077(8) -0.0038(7)
O2 0.0370(11) 0.0198(9) 0.0476(10) 0.0123(8) 0.0115(8) 0.0054(8)
O3 0.0208(9) 0.0261(9) 0.0212(8) 0.0018(6) 0.0043(7) 0.0116(7)
O4 0.0323(10) 0.0299(9) 0.0237(9) 0.0026(7) 0.0118(7) 0.0090(7)
O5 0.0493(11) 0.0456(11) 0.0270(9) 0.0041(8) 0.0148(9) 0.0051(9)
O6 0.0417(11) 0.0260(10) 0.0553(11) 0.0042(9) 0.0110(9) -0.0072(8)
O7 0.0263(10) 0.0456(11) 0.0488(11) 0.0106(8) 0.0144(9) 0.0139(8)
O8 0.0438(11) 0.0517(12) 0.0311(10) 0.0172(8) 0.0073(8) 0.0183(9)
O9 0.0599(13) 0.0206(10) 0.0627(12) -0.0060(9) 0.0082(10) 0.0055(9)
O10 0.0269(11) 0.0511(12) 0.0565(12) -0.0230(9) 0.0004(9) -0.0019(9)
O11 0.0238(10) 0.0350(10) 0.0483(11) 0.0020(8) -0.0048(8) -0.0025(8)
O12 0.0470(11) 0.0172(9) 0.0318(9) -0.0039(7) -0.0010(8) 0.0018(8)
O13 0.0257(10) 0.0450(11) 0.0397(10) 0.0026(8) -0.0044(8) 0.0028(9)
O14 0.0721(14) 0.0150(9) 0.0428(10) 0.0040(8) -0.0198(10) -0.0008(9)
O15 0.0197(8) 0.0235(9) 0.0211(8) -0.0020(6) 0.0060(7) -0.0079(7)
O16 0.0328(10) 0.0364(10) 0.0266(9) -0.0087(7) 0.0139(8) -0.0124(8)
O17 0.0210(10) 0.0530(12) 0.0646(13) -0.0090(10) 0.0092(9) -0.0106(9)
O18 0.0489(12) 0.0541(13) 0.0371(10) -0.0196(9) 0.0121(9) -0.0214(10)
O19 0.0462(11) 0.0436(11) 0.0320(10) -0.0106(8) 0.0168(9) -0.0014(9)
O20 0.0478(12) 0.0303(11) 0.0590(12) 0.0085(9) 0.0153(10) 0.0140(9)
O21 0.0506(12) 0.0376(11) 0.0421(10) 0.0140(8) 0.0083(9) -0.0196(9)
O22 0.0276(10) 0.0392(10) 0.0322(9) 0.0076(7) 0.0043(8) 0.0066(8)

loop_
_atom_type_symbol
_atom_type_description
_atom_type_scat_dispersion_real
_atom_type_scat_dispersion_imag
_atom_type_scat_source
C C 0.0033 0.0016 'International Tables Vol C Tables 4.2.6.8 and 6.1.1.4'
H H 0.0000 0.0000 'International Tables Vol C Tables 4.2.6.8 and 6.1.1.4'
N N 0.0061 0.0033 'International Tables Vol C Tables 4.2.6.8 and 6.1.1.4'
O O 0.0106 0.0060 'International Tables Vol C Tables 4.2.6.8 and 6.1.1.4'

loop_
_geom_angle_atom_site_label_1
_geom_angle_atom_site_label_2
_geom_angle_atom_site_label_3
_geom_angle
C2 C1 C6 123.49(18)
C2 C1 N1 118.16(18)
C6 C1 N1 118.33(18)
C1 C2 C3 116.52(18)
C1 C2 C7 122.16(18)
C3 C2 C7 121.29(18)
C4 C3 C2 122.87(19)
C4 C3 N5 117.70(18)
C2 C3 N5 119.35(19)
C5 C4 C3 117.87(19)
C5 C4 H4 121.1
C3 C4 H4 121.1
C4 C5 C6 122.70(19)
C4 C5 N6 117.54(19)
C6 C5 N6 119.70(19)
C5 C6 C1 116.54(19)
C5 C6 C10 122.02(19)
C1 C6 C10 121.44(18)
O4 C7 O3 125.8(2)
O4 C7 C2 124.83(18)
O3 C7 C2 109.38(16)
O3 C8 C9 106.28(15)
O3 C8 H8A 110.5
C9 C8 H8A 110.5
O3 C8 H8B 110.5
C9 C8 H8B 110.5
H8A C8 H8B 108.7
C8 C9 N2 112.22(17)
C8 C9 N4 112.41(17)
N2 C9 N4 107.90(16)
C8 C9 N3 110.24(16)
N2 C9 N3 106.30(15)
N4 C9 N3 107.48(16)
O16 C10 O15 125.57(19)
O16 C10 C6 124.61(19)
O15 C10 C6 109.81(16)
O15 C11 C12 105.36(15)
O15 C11 H11A 110.7
C12 C11 H11A 110.7
O15 C11 H11B 110.7
C12 C11 H11B 110.7
H11A C11 H11B 108.8
C11 C12 N8 110.60(16)
C11 C12 N7 109.72(16)
N8 C12 N7 107.92(17)
C11 C12 N9 113.78(18)
N8 C12 N9 108.18(16)
N7 C12 N9 106.40(16)
O2 N1 O1 125.50(18)
O2 N1 C1 117.12(17)
O1 N1 C1 117.37(18)
O6 N2 O5 127.57(19)
O6 N2 C9 114.90(17)
O5 N2 C9 117.52(18)
O8 N3 O7 128.48(19)
O8 N3 C9 114.83(17)
O7 N3 C9 116.68(17)
O9 N4 O10 127.0(2)
O9 N4 C9 117.85(19)
O10 N4 C9 115.16(18)
O12 N5 O11 125.80(19)
O12 N5 C3 117.42(18)
O11 N5 C3 116.75(18)
O14 N6 O13 125.3(2)
O14 N6 C5 117.9(2)
O13 N6 C5 116.83(19)
O17 N7 O18 128.2(2)
O17 N7 C12 118.21(19)
O18 N7 C12 113.50(18)
O19 N8 O20 128.0(2)
O19 N8 C12 117.78(18)
O20 N8 C12 114.21(18)
O21 N9 O22 127.79(19)
O21 N9 C12 116.59(19)
O22 N9 C12 115.62(17)
C7 O3 C8 114.42(15)
C10 O15 C11 114.13(14)

loop_
_geom_bond_atom_site_label_1
_geom_bond_atom_site_label_2
_geom_bond_distance
C1 C2 1.388(3)
C1 C6 1.394(3)
C1 N1 1.480(3)
C2 C3 1.390(3)
C2 C7 1.514(3)
C3 C4 1.383(3)
C3 N5 1.474(3)
C4 C5 1.381(3)
C4 H4 0.9500
C5 C6 1.391(3)
C5 N6 1.469(3)
C6 C10 1.514(3)
C7 O4 1.191(2)
C7 O3 1.334(2)
C8 O3 1.438(2)
C8 C9 1.513(3)
C8 H8A 0.9900
C8 H8B 0.9900
C9 N2 1.515(3)
C9 N4 1.522(3)
C9 N3 1.524(3)
C10 O16 1.193(2)
C10 O15 1.335(2)
C11 O15 1.440(2)
C11 C12 1.513(3)
C11 H11A 0.9900
C11 H11B 0.9900
C12 N8 1.520(3)
C12 N7 1.523(3)
C12 N9 1.525(3)
N1 O2 1.221(2)
N1 O1 1.222(2)
N2 O6 1.213(2)
N2 O5 1.215(2)
N3 O8 1.208(2)
N3 O7 1.208(2)
N4 O9 1.202(2)
N4 O10 1.214(2)
N5 O12 1.217(2)
N5 O11 1.224(2)
N6 O14 1.212(2)
N6 O13 1.228(2)
N7 O17 1.196(2)
N7 O18 1.212(2)
N8 O19 1.208(2)
N8 O20 1.216(2)
N9 O21 1.205(2)
N9 O22 1.214(2)
